data_4511940
loop_
_publ_author_name
'Paz, Filipe A. Almeida'
'Vilela, S\'ergio M. F.'
'Tom\'e, Jo\~ao P. C.'

_publ_section_title
;
 Layered Metal--Organic Frameworks Based on Octahedral Lanthanides and a
 Phosphonate Linker: Control of Crystal Size
;
_journal_issue 10
_journal_name_full 'Crystal Growth &amp; Design'
_journal_page_first 4873
_journal_paper_doi 10.1021/cg500875m
_journal_volume 14
_journal_year 2014
_chemical_formula_moiety '2(C9 H12 Eu O9 P3), (H2 O)'
_chemical_formula_sum 'C18 H24 Eu2 O19 P6'
_chemical_formula_weight 1034.11
_chemical_name_systematic
;
 
 ?
;
_space_group_IT_number 14
_symmetry_cell_setting monoclinic
_symmetry_Int_Tables_number 14
_symmetry_space_group_name_Hall '-P 2yn'
_symmetry_space_group_name_H-M 'P 1 21/n 1'
_audit_creation_date '27 May 2014'
_audit_creation_method 'Manual editing plus PLATON'
_cell_angle_alpha 90
_cell_angle_beta 107.231(5)
_cell_angle_gamma 90
_cell_formula_units_Z 2
_cell_length_a 12.5512(17)
_cell_length_b 10.2649(15)
_cell_length_c 11.9000(15)
_cell_measurement_temperature 298
_cell_volume 1464.3(3)
_computing_data_collection 'PANalytical Data Collector'
_computing_molecular_graphics 'Crystal Impact Diamond 3.1f'
_computing_structure_refinement 'TOPAS v5 Academic'
_computing_structure_solution 'EXPO2009 and TOPAS V5 Academic'
_diffrn_ambient_temperature 298
_diffrn_measurement_device_type 'PANalytical Empyrean with a PIXcel 1D'
_diffrn_radiation_monochromator 'Ni filter'
_diffrn_radiation_type 'Cu K\a'
_diffrn_radiation_wavelength 1.54175
_diffrn_source_target Cu
_diffrn_source_type 'Sealed X-ray tube'
_exptl_crystal_colour White
_exptl_crystal_density_diffrn 2.345
_exptl_crystal_description Powder
_pd_char_colour White
_pd_char_particle_morphology Plate-like
_pd_instr_location
; 
 ?
;
_pd_meas_2theta_range_inc 0.01
_pd_meas_2theta_range_max 80.00157
_pd_meas_2theta_range_min 7.00157
_pd_meas_number_of_points 9146
_pd_meas_scan_method cont
_pd_proc_2theta_range_inc 0.01
_pd_proc_2theta_range_max 80.00157
_pd_proc_2theta_range_min 7.00157
_pd_proc_ls_background_function 'Chebychev polynomial'
_pd_proc_ls_pref_orient_corr
; 
 ?
;
_pd_proc_ls_profile_function 'Modified TCH Pseudo-Voigt'
_pd_proc_ls_prof_R_factor 4.15
_pd_proc_ls_prof_wR_expected 3.16
_pd_proc_ls_prof_wR_factor 5.79
_pd_proc_number_of_points 7301
_pd_proc_wavelength '1.540562    1.544390'
_pd_spec_mounting
; 
 PANalytical spinner sample holder adapted for transmission using
 Kapton foil
;
_pd_spec_mount_mode Transmission
_pd_spec_shape Flat_sheet
_refine_ls_hydrogen_treatment mixed
_refine_ls_number_parameters 108
_refine_ls_number_reflns 903
_refine_ls_R_I_factor 2.31
_cod_data_source_file cg500875m_si_002.cif
_cod_data_source_block Compound-1
_cod_depositor_comments
;
The following automatic conversions were performed:

'_symmetry_cell_setting' value 'Monoclinic' changed to 'monoclinic'
according to
/home/saulius/struct/COD-crude-data--automatic-downloads/rss-feeds/ACS/lib/dictionaries/cif_core.dic
dictionary named 'cif_core.dic' version 2.4.2 from 2011-04-26.

Automatic conversion script
Id: cif_fix_values 2281 2013-09-26 08:29:07Z andrius 

 Adding full bibliography for 4511939--4511940.cif.
;
_cod_original_cell_volume 1464.4(3)
_cod_original_sg_symbol_H-M 'P 21/n'
_cod_database_code 4511940
_pd_proc_ls_prof_cr_factor 8.92
_pd_proc_ls_prof_cwr_factor 11.32
_pd_proc_ls_prof_cwr_expected 6.17
_pd_proc_ls_prof_chi2 1.83

loop_
_symmetry_equiv_pos_as_xyz
x,y,z
1/2-x,1/2+y,1/2-z
-x,-y,-z
1/2+x,1/2-y,1/2+z

loop_
_atom_site_label
_atom_site_type_symbol
_atom_site_thermal_displace_type
_atom_site_fract_x
_atom_site_fract_y
_atom_site_fract_z
_atom_site_occupancy
_atom_site_U_iso_or_equiv
Eu1 Eu Uiso 0.7235(4) 0.1549(5) 0.7599(4) 1.000 0.0063(19)
P1 P Uiso 0.3891(17) 0.113(2) 1.118(2) 1.000 0.060(5)
P2 P Uiso 0.539(2) 0.433(2) 0.680(2) 1.000 0.060(5)
P3 P Uiso 0.1554(17) 0.611(2) 1.0237(19) 1.000 0.060(5)
O1 O Uiso 0.384(3) -0.031(3) 1.153(3) 1.000 0.032(5)
O2 O Uiso 0.514(3) 0.161(3) 1.160(3) 1.000 0.032(5)
O3 O Uiso 0.311(3) 0.197(3) 1.159(3) 1.000 0.032(5)
O4 O Uiso 0.574(3) 0.287(3) 0.680(4) 1.000 0.032(5)
O5 O Uiso 0.629(3) 0.524(3) 0.649(4) 1.000 0.032(5)
O6 O Uiso 0.424(3) 0.449(2) 0.586(4) 1.000 0.032(5)
O7 O Uiso 0.238(3) 0.717(2) 1.063(4) 1.000 0.032(5)
O9 O Uiso 0.036(3) 0.662(3) 1.014(3) 1.000 0.032(5)
O8 O Uiso 0.179(3) 0.483(3) 1.094(3) 1.000 0.032(5)
C1 C Uiso 0.347(4) 0.111(5) 0.964(5) 1.000 0.042(9)
C2 C Uiso 0.526(5) 0.477(4) 0.810(4) 1.000 0.042(9)
C3 C Uiso 0.143(4) 0.557(4) 0.875(4) 1.000 0.042(9)
C4 C Uiso 0.247(3) 0.325(6) 0.899(3) 1.000 0.042(9)
C5 C Uiso 0.246(6) 0.454(6) 0.862(5) 1.000 0.042(9)
C6 C Uiso 0.336(8) 0.503(8) 0.831(7) 1.000 0.042(9)
C7 C Uiso 0.427(5) 0.423(11) 0.837(6) 1.000 0.042(9)
C8 C Uiso 0.428(3) 0.294(11) 0.874(5) 1.000 0.042(9)
C9 C Uiso 0.339(4) 0.245(8) 0.905(4) 1.000 0.042(9)
O1W O Uiso 0.808(5) 0.664(6) 0.393(6) 0.500 0.032(5)
H1A H Uiso 0.274(4) 0.080(5) 0.949(5) 1.000 0.0380
H1B H Uiso 0.395(4) 0.065(5) 0.944(5) 1.000 0.0380
H2 H Uiso 0.540(3) 0.175(3) 1.243(3) 1.000 0.0380
H2A H Uiso 0.519(5) 0.571(4) 0.814(4) 1.000 0.0380
H2B H Uiso 0.588(5) 0.451(4) 0.873(4) 1.000 0.0380
H3A H Uiso 0.151(4) 0.630(4) 0.823(4) 1.000 0.0380
H3B H Uiso 0.077(4) 0.511(4) 0.832(4) 1.000 0.0380
H4A H Uiso 0.183(3) 0.297(6) 0.926(3) 1.000 0.0380
H6 H Uiso 0.433(3) 0.452(2) 0.521(4) 1.000 0.0380
H6A H Uiso 0.332(8) 0.592(7) 0.801(5) 1.000 0.0380
H8A H Uiso 0.491(3) 0.243(11) 0.888(5) 1.000 0.0380
H9 H Uiso 0.003(3) 0.688(3) 0.951(3) 1.000 0.0380

loop_
_atom_type_symbol
_atom_type_description
_atom_type_scat_dispersion_real
_atom_type_scat_dispersion_imag
_atom_type_scat_source
C C 0.0033 0.0016 ' International Tables Vol C Tables 4.2.6.8 and 6.1.1.4'
H H 0.0000 0.0000 ' International Tables Vol C Tables 4.2.6.8 and 6.1.1.4'
Eu Eu -0.1578 3.6682 ' International Tables Vol C Tables 4.2.6.8 and 6.1.1.4'
O O 0.0106 0.0060 ' International Tables Vol C Tables 4.2.6.8 and 6.1.1.4'
P P 0.1023 0.0942 ' International Tables Vol C Tables 4.2.6.8 and 6.1.1.4'

loop_
_geom_angle_atom_site_label_1
_geom_angle_atom_site_label_2
_geom_angle_atom_site_label_3
_geom_angle
_geom_angle_site_symmetry_1
_geom_angle_site_symmetry_3
_geom_angle_publ_flag
O4 Eu1 O5 176.4(16) . 2_646 yes
O1 Eu1 O4 89.8(13) 3_657 . yes
O4 Eu1 O7 88.1(14) . 3_667 yes
O3 Eu1 O4 81.8(13) 4_554 . yes
O4 Eu1 O8 92.7(14) . 4_554 yes
O1 Eu1 O5 87.8(13) 3_657 2_646 yes
O5 Eu1 O7 88.9(13) 2_646 3_667 yes
O3 Eu1 O5 100.6(13) 4_554 2_646 yes
O5 Eu1 O8 90.1(13) 2_646 4_554 yes
O1 Eu1 O7 84.3(12) 3_657 3_667 yes
O1 Eu1 O3 171.6(13) 3_657 4_554 yes
O1 Eu1 O8 91.2(12) 3_657 4_554 yes
O3 Eu1 O7 95.1(11) 4_554 3_667 yes
O7 Eu1 O8 175.4(11) 3_667 4_554 yes
O3 Eu1 O8 89.5(12) 4_554 4_554 yes
O1 P1 O2 109(2) . . yes
O1 P1 O3 112(2) . . yes
O1 P1 C1 104(2) . . yes
O2 P1 O3 114(2) . . yes
O2 P1 C1 107(2) . . yes
O3 P1 C1 109(3) . . yes
O4 P2 O5 110(2) . . yes
O4 P2 O6 108(2) . . yes
O4 P2 C2 111(3) . . yes
O5 P2 O6 110(2) . . yes
O5 P2 C2 109(3) . . yes
O6 P2 C2 108(3) . . yes
O7 P3 O9 110(2) . . yes
O7 P3 O8 117(2) . . yes
O7 P3 C3 113(3) . . yes
O9 P3 O8 111(2) . . yes
O9 P3 C3 103(2) . . yes
O8 P3 C3 103(2) . . yes
Eu1 O1 P1 137(2) 3_657 . yes
Eu1 O3 P1 167(2) 4_455 . yes
Eu1 O4 P2 140(2) . . yes
Eu1 O5 P2 140(3) 2_656 . yes
Eu1 O7 P3 128(3) 3_667 . yes
Eu1 O8 P3 158(2) 4_455 . yes
P1 O2 H2 112(4) . . no
P2 O6 H6 109(5) . . no
P3 O9 H9 114(5) . . no
P1 C1 C9 115(4) . . yes
P2 C2 C7 115(4) . . yes
P3 C3 C5 115(3) . . yes
C5 C4 C9 120(5) . . no
C3 C5 C4 120(5) . . no
C3 C5 C6 120(6) . . no
C4 C5 C6 120(6) . . no
C5 C6 C7 120(8) . . no
C6 C7 C8 121(7) . . no
C2 C7 C6 120(9) . . no
C2 C7 C8 120(6) . . no
C7 C8 C9 120(7) . . no
C1 C9 C4 119(5) . . no
C1 C9 C8 120(6) . . no
C4 C9 C8 120(7) . . no
P1 C1 H1A 100(5) . . no
P1 C1 H1B 106(6) . . no
C9 C1 H1A 107(6) . . no
C9 C1 H1B 109(6) . . no
H1A C1 H1B 119(8) . . no
P2 C2 H2A 111(5) . . no
P2 C2 H2B 112(6) . . no
C7 C2 H2A 106(7) . . no
C7 C2 H2B 106(6) . . no
H2A C2 H2B 108(6) . . no
P3 C3 H3A 112(4) . . no
P3 C3 H3B 119(5) . . no
C5 C3 H3A 101(5) . . no
C5 C3 H3B 102(5) . . no
H3A C3 H3B 106(6) . . no
C5 C4 H4A 116(6) . . no
C9 C4 H4A 123(7) . . no
C5 C6 H6A 119(11) . . no
C7 C6 H6A 122(11) . . no
C7 C8 H8A 122(9) . . no
C9 C8 H8A 118(11) . . no

loop_
_geom_bond_atom_site_label_1
_geom_bond_atom_site_label_2
_geom_bond_distance
_geom_bond_site_symmetry_2
_geom_bond_publ_flag
Eu1 O4 2.28(4) . yes
Eu1 O5 2.29(4) 2_646 yes
Eu1 O1 2.31(4) 3_657 yes
Eu1 O7 2.41(4) 3_667 yes
Eu1 O3 2.40(4) 4_554 yes
Eu1 O8 2.36(3) 4_554 yes
P1 O1 1.54(4) . yes
P1 O2 1.58(4) . yes
P1 O3 1.49(4) . yes
P1 C1 1.75(6) . yes
P2 O4 1.56(4) . yes
P2 O5 1.59(4) . yes
P2 O6 1.55(5) . yes
P2 C2 1.67(5) . yes
P3 O7 1.48(4) . yes
P3 O9 1.56(4) . yes
P3 O8 1.54(4) . yes
P3 C3 1.82(5) . yes
O2 H2 0.96(5) . no
O6 H6 0.82(6) . no
O9 H9 0.79(5) . no
C1 C9 1.53(9) . no
C2 C7 1.48(9) . no
C3 C5 1.71(9) . no
C4 C9 1.40(8) . no
C4 C5 1.39(9) . no
C5 C6 1.38(12) . no
C6 C7 1.39(13) . no
C7 C8 1.39(15) . no
C8 C9 1.37(8) . no
C1 H1A 0.94(8) . no
C1 H1B 0.85(7) . no
C2 H2A 0.97(6) . no
C2 H2B 0.95(7) . no
C3 H3A 1.00(6) . no
C3 H3B 0.96(7) . no
C4 H4A 0.99(6) . no
C6 H6A 0.98(11) . no
C8 H8A 0.92(10) . no

loop_
_geom_hbond_atom_site_label_D
_geom_hbond_atom_site_label_H
_geom_hbond_atom_site_label_A
_geom_hbond_distance_DH
_geom_hbond_distance_HA
_geom_hbond_distance_DA
_geom_hbond_angle_DHA
_geom_hbond_site_symmetry_A
_geom_hbond_publ_flag
O6 H6 O5 0.82(6) 1.96(6) 2.69(6) 150 3_666 yes
O9 H9 O4 0.79(5) 1.87(5) 2.65(5) 167 2_556 yes

loop_
_geom_torsion_atom_site_label_1
_geom_torsion_atom_site_label_2
_geom_torsion_atom_site_label_3
_geom_torsion_atom_site_label_4
_geom_torsion
_geom_torsion_site_symmetry_1
_geom_torsion_site_symmetry_3
_geom_torsion_site_symmetry_4
_geom_torsion_publ_flag
O1 Eu1 O4 P2 121(4) 3_657 . . no
O7 Eu1 O4 P2 37(4) 3_667 . . no
O3 Eu1 O4 P2 -59(4) 4_554 . . no
O8 Eu1 O4 P2 -148(4) 4_554 . . no
O4 Eu1 O1 P1 149(3) . 3_657 3_657 no
O4 Eu1 O7 P3 -99(3) . 3_667 3_667 no
O4 Eu1 O8 P3 -129(7) . 4_554 4_554 no
O2 P1 O1 Eu1 134(3) . . 3_657 no
O3 P1 O1 Eu1 6(4) . . 3_657 no
C1 P1 O1 Eu1 -112(3) . . 3_657 no
O1 P1 C1 C9 177(4) . . . no
O2 P1 C1 C9 -67(4) . . . no
O3 P1 C1 C9 57(4) . . . no
O5 P2 O4 Eu1 52(5) . . . no
O6 P2 O4 Eu1 172(4) . . . no
C2 P2 O4 Eu1 -69(5) . . . no
O4 P2 O5 Eu1 -101(4) . . 2_656 no
O6 P2 O5 Eu1 141(3) . . 2_656 no
C2 P2 O5 Eu1 22(4) . . 2_656 no
O4 P2 C2 C7 -72(6) . . . no
O5 P2 C2 C7 166(5) . . . no
O6 P2 C2 C7 46(5) . . . no
O9 P3 O7 Eu1 58(3) . . 3_667 no
O8 P3 O7 Eu1 -70(3) . . 3_667 no
C3 P3 O7 Eu1 172(2) . . 3_667 no
O7 P3 O8 Eu1 50(7) . . 4_455 no
O9 P3 O8 Eu1 -77(7) . . 4_455 no
C3 P3 O8 Eu1 174(6) . . 4_455 no
O7 P3 C3 C5 79(4) . . . no
O9 P3 C3 C5 -162(4) . . . no
O8 P3 C3 C5 -47(4) . . . no
P1 C1 C9 C4 -77(6) . . . no
P1 C1 C9 C8 93(6) . . . no
P2 C2 C7 C6 -105(7) . . . no
P2 C2 C7 C8 78(7) . . . no
P3 C3 C5 C4 74(6) . . . no
P3 C3 C5 C6 -97(6) . . . no
C9 C4 C5 C3 -171(4) . . . no
C9 C4 C5 C6 0(8) . . . no
C5 C4 C9 C1 170(5) . . . no
C5 C4 C9 C8 0(7) . . . no
C3 C5 C6 C7 171(6) . . . no
C4 C5 C6 C7 0(10) . . . no
C5 C6 C7 C2 -177(6) . . . no
C5 C6 C7 C8 0(11) . . . no
C2 C7 C8 C9 177(5) . . . no
C6 C7 C8 C9 0(10) . . . no
C7 C8 C9 C1 -170(6) . . . no
C7 C8 C9 C4 0(9) . . . no
